data_4088007
loop_
_publ_author_name
'Xiong, Meijun'
'Yu, Shasha'
'Xie, Xin'
'Li, Shi'
'Liu, Yuanhong'

_publ_section_title
;
 Reactions of Zirconocene--1-Aza-1,3-diene Complexes with Acyl Cyanides:
 Substrate-Dependent Synthesis of Acyl- or Non-Acyl-Substituted Pyrroles
;
_journal_issue 23
_journal_name_full Organometallics
_journal_page_first 5597
_journal_paper_doi 10.1021/acs.organomet.5b00801
_journal_volume 34
_journal_year 2015
_chemical_formula_moiety 'C32 H29 N O5'
_chemical_formula_sum 'C32 H29 N O5'
_chemical_formula_weight 507.56
_space_group_crystal_system orthorhombic
_space_group_IT_number 61
_space_group_name_Hall '-P 2ac 2ab'
_space_group_name_H-M_alt 'P b c a'
_atom_sites_solution_hydrogens geom
_atom_sites_solution_primary direct
_audit_creation_date 2015-01-30
_audit_creation_method
;
Olex2 1.2
(compiled 2014.07.22 svn.r2960 for OlexSys, GUI svn.r4862)
;
_cell_angle_alpha 90
_cell_angle_beta 90
_cell_angle_gamma 90
_cell_formula_units_Z 8
_cell_length_a 20.1943(15)
_cell_length_b 11.2274(9)
_cell_length_c 22.5064(18)
_cell_measurement_reflns_used 7139
_cell_measurement_temperature 130
_cell_measurement_theta_max 30.37
_cell_measurement_theta_min 2.26
_cell_volume 5102.9(7)
_computing_cell_refinement 'SAINT v7.68A (Bruker, 2009)'
_computing_data_reduction 'SAINT v7.68A (Bruker, 2009)'
_computing_molecular_graphics 'Olex2 (Dolomanov et al., 2009)'
_computing_publication_material 'Olex2 (Dolomanov et al., 2009)'
_computing_structure_refinement 'XL (Sheldrick, 2008)'
_computing_structure_solution 'ShelXS (Sheldrick, 2008)'
_diffrn_ambient_temperature 130
_diffrn_measured_fraction_theta_full 1.000
_diffrn_measured_fraction_theta_max 0.997
_diffrn_measurement_device_type 'Bruker APEX-II CCD'
_diffrn_measurement_method '\f and \w scans'
_diffrn_radiation_monochromator graphite
_diffrn_radiation_type MoK\a
_diffrn_radiation_wavelength 0.71073
_diffrn_reflns_av_R_equivalents 0.0603
_diffrn_reflns_av_unetI/netI 0.0428
_diffrn_reflns_Laue_measured_fraction_full 1.000
_diffrn_reflns_Laue_measured_fraction_max 0.997
_diffrn_reflns_limit_h_max 28
_diffrn_reflns_limit_h_min -20
_diffrn_reflns_limit_k_max 15
_diffrn_reflns_limit_k_min -16
_diffrn_reflns_limit_l_max 32
_diffrn_reflns_limit_l_min -32
_diffrn_reflns_number 48785
_diffrn_reflns_point_group_measured_fraction_full 1.000
_diffrn_reflns_point_group_measured_fraction_max 0.997
_diffrn_reflns_theta_full 25.242
_diffrn_reflns_theta_max 30.605
_diffrn_reflns_theta_min 1.810
_diffrn_standards_number 0
_exptl_absorpt_coefficient_mu 0.089
_exptl_absorpt_correction_T_max 0.7461
_exptl_absorpt_correction_T_min 0.6160
_exptl_absorpt_correction_type multi-scan
_exptl_absorpt_process_details
;
SADABS-2008/1 (Bruker,2008) was used for absorption correction.
wR2(int) was 0.0650 before and 0.0551 after correction.
The Ratio of minimum to maximum transmission is 0.8256.
The \l/2 correction factor is 0.0015.
;
_exptl_crystal_colour colourless
_exptl_crystal_density_diffrn 1.321
_exptl_crystal_description block
_exptl_crystal_F_000 2144
_exptl_crystal_size_max 0.25
_exptl_crystal_size_mid 0.2
_exptl_crystal_size_min 0.18
_refine_diff_density_max 0.332
_refine_diff_density_min -0.214
_refine_diff_density_rms 0.054
_refine_ls_extinction_method none
_refine_ls_goodness_of_fit_ref 0.991
_refine_ls_hydrogen_treatment constr
_refine_ls_matrix_type full
_refine_ls_number_parameters 346
_refine_ls_number_reflns 7824
_refine_ls_number_restraints 0
_refine_ls_restrained_S_all 0.991
_refine_ls_R_factor_all 0.0931
_refine_ls_R_factor_gt 0.0524
_refine_ls_shift/su_max 0.002
_refine_ls_shift/su_mean 0.000
_refine_ls_structure_factor_coef Fsqd
_refine_ls_weighting_details 'w=1/[\s^2^(Fo^2^)+(0.0769P)^2^+2.3665P] where P=(Fo^2^+2Fc^2^)/3'
_refine_ls_weighting_scheme calc
_refine_ls_wR_factor_gt 0.1292
_refine_ls_wR_factor_ref 0.1601
_reflns_Friedel_coverage 0.000
_reflns_number_gt 5132
_reflns_number_total 7824
_reflns_threshold_expression 'I > 2\s(I)'
_cod_data_source_file om5b00801_si_002.cif
_cod_data_source_block dm15105
_cod_database_code 4088007
_shelxl_version_number 2014-3
_shelx_space_group_comment
;
The symmetry employed for this shelxl refinement is uniquely defined
by the following loop, which should always be used as a source of
symmetry information in preference to the above space-group names.
They are only intended as comments.
;
_shelx_estimated_absorpt_t_max 0.984
_shelx_estimated_absorpt_t_min 0.978
_olex2_refinement_description
;
1. Fixed Uiso
 At 1.2 times of:
  All C(H) groups, All N(H) groups
 At 1.5 times of:
  All C(H,H,H) groups
2.a Ternary CH refined with riding coordinates:
 C10(H10)
2.b Aromatic/amide H refined with riding coordinates:
 N1(H1), C1(H1A), C2(H2), C3(H3), C4(H4), C5(H5), C9(H9), C12(H12), C13(H13),
 C14(H14), C15(H15), C16(H16), C19(H19), C20(H20), C21(H21), C22(H22), C23(H23),
  C25(H25), C29(H29)
2.c Idealised Me refined as rotating group:
 C30(H30A,H30B,H30C), C31(H31A,H31B,H31C), C32(H32A,H32B,H32C)
;
_olex2_submission_special_instructions 'No special instructions were received'

loop_
_space_group_symop_operation_xyz
'x, y, z'
'x+1/2, -y+1/2, -z'
'-x, y+1/2, -z+1/2'
'-x+1/2, -y, z+1/2'
'-x, -y, -z'
'-x-1/2, y-1/2, z'
'x, -y-1/2, z-1/2'
'x-1/2, y, -z-1/2'

loop_
_atom_site_label
_atom_site_type_symbol
_atom_site_fract_x
_atom_site_fract_y
_atom_site_fract_z
_atom_site_U_iso_or_equiv
_atom_site_adp_type
_atom_site_occupancy
_atom_site_site_symmetry_order
_atom_site_calc_flag
_atom_site_refinement_flags_posn
O1 O 0.22255(7) 1.12564(11) 0.96018(5) 0.0339(3) Uani 1 1 d .
O2 O 0.15611(6) 0.74396(10) 0.86161(5) 0.0302(3) Uani 1 1 d .
O3 O 0.07216(6) 0.33071(10) 1.02665(6) 0.0322(3) Uani 1 1 d .
O4 O 0.07446(6) 0.37458(11) 1.14378(6) 0.0324(3) Uani 1 1 d .
O5 O 0.08472(7) 0.59647(11) 1.18513(5) 0.0335(3) Uani 1 1 d .
N1 N 0.12460(7) 0.74249(12) 0.98551(6) 0.0250(3) Uani 1 1 d .
H1 H 0.1138 0.7332 0.9479 0.030 Uiso 1 1 calc R
C1 C 0.25572(8) 0.96367(15) 1.08856(7) 0.0278(3) Uani 1 1 d .
H1A H 0.2750 0.8975 1.0687 0.033 Uiso 1 1 calc R
C2 C 0.26408(9) 0.97722(16) 1.14938(8) 0.0318(4) Uani 1 1 d .
H2 H 0.2896 0.9209 1.1710 0.038 Uiso 1 1 calc R
C3 C 0.23544(9) 1.07220(17) 1.17855(8) 0.0327(4) Uani 1 1 d .
H3 H 0.2409 1.0808 1.2203 0.039 Uiso 1 1 calc R
C4 C 0.19900(9) 1.15447(16) 1.14722(8) 0.0326(4) Uani 1 1 d .
H4 H 0.1788 1.2192 1.1675 0.039 Uiso 1 1 calc R
C5 C 0.19173(9) 1.14345(14) 1.08647(8) 0.0280(3) Uani 1 1 d .
H5 H 0.1679 1.2022 1.0649 0.034 Uiso 1 1 calc R
C6 C 0.21911(8) 1.04692(14) 1.05664(7) 0.0234(3) Uani 1 1 d .
C7 C 0.20771(8) 1.03944(14) 0.99093(7) 0.0240(3) Uani 1 1 d .
C8 C 0.17445(8) 0.93537(14) 0.96549(7) 0.0221(3) Uani 1 1 d .
C9 C 0.15672(8) 0.84295(14) 1.00123(7) 0.0233(3) Uani 1 1 d .
H9 H 0.1683 0.8500 1.0420 0.028 Uiso 1 1 calc R
C10 C 0.15822(8) 0.94266(13) 0.89995(7) 0.0219(3) Uani 1 1 d .
H10 H 0.1816 1.0146 0.8843 0.026 Uiso 1 1 calc R
C11 C 0.08530(8) 0.95803(13) 0.88441(7) 0.0224(3) Uani 1 1 d .
C12 C 0.03462(8) 0.95436(15) 0.92574(8) 0.0278(3) Uani 1 1 d .
H12 H 0.0444 0.9393 0.9663 0.033 Uiso 1 1 calc R
C13 C -0.03082(9) 0.97269(17) 0.90814(8) 0.0326(4) Uani 1 1 d .
H13 H -0.0653 0.9692 0.9368 0.039 Uiso 1 1 calc R
C14 C -0.04583(9) 0.99589(16) 0.84953(9) 0.0341(4) Uani 1 1 d .
H14 H -0.0905 1.0082 0.8377 0.041 Uiso 1 1 calc R
C15 C 0.00470(9) 1.00102(15) 0.80811(8) 0.0322(4) Uani 1 1 d .
H15 H -0.0052 1.0176 0.7677 0.039 Uiso 1 1 calc R
C16 C 0.06959(9) 0.98213(14) 0.82543(7) 0.0278(3) Uani 1 1 d .
H16 H 0.1039 0.9857 0.7966 0.033 Uiso 1 1 calc R
C17 C 0.18829(8) 0.83512(14) 0.86814(7) 0.0243(3) Uani 1 1 d .
C18 C 0.25767(8) 0.84248(15) 0.84596(7) 0.0260(3) Uani 1 1 d .
C19 C 0.29709(9) 0.94241(17) 0.85462(8) 0.0320(4) Uani 1 1 d .
H19 H 0.2804 1.0086 0.8763 0.038 Uiso 1 1 calc R
C20 C 0.36095(10) 0.9454(2) 0.83157(9) 0.0417(5) Uani 1 1 d .
H20 H 0.3878 1.0140 0.8371 0.050 Uiso 1 1 calc R
C21 C 0.38536(10) 0.8492(2) 0.80083(9) 0.0441(5) Uani 1 1 d .
H21 H 0.4293 0.8513 0.7857 0.053 Uiso 1 1 calc R
C22 C 0.34655(10) 0.74971(19) 0.79180(9) 0.0418(5) Uani 1 1 d .
H22 H 0.3637 0.6838 0.7702 0.050 Uiso 1 1 calc R
C23 C 0.28284(10) 0.74571(16) 0.81414(8) 0.0336(4) Uani 1 1 d .
H23 H 0.2562 0.6772 0.8079 0.040 Uiso 1 1 calc R
C24 C 0.10736(8) 0.65145(14) 1.02574(7) 0.0238(3) Uani 1 1 d .
C25 C 0.09629(8) 0.53797(14) 1.00351(7) 0.0254(3) Uani 1 1 d .
H25 H 0.0985 0.5232 0.9620 0.031 Uiso 1 1 calc R
C26 C 0.08190(8) 0.44591(14) 1.04304(8) 0.0258(3) Uani 1 1 d .
C27 C 0.07946(8) 0.46732(14) 1.10405(8) 0.0260(3) Uani 1 1 d .
C28 C 0.08859(8) 0.58254(15) 1.12495(7) 0.0263(3) Uani 1 1 d .
C29 C 0.10182(8) 0.67546(14) 1.08609(7) 0.0260(3) Uani 1 1 d .
H29 H 0.1070 0.7544 1.1006 0.031 Uiso 1 1 calc R
C30 C 0.09714(12) 0.71309(17) 1.20766(8) 0.0425(5) Uani 1 1 d .
H30A H 0.1411 0.7397 1.1947 0.064 Uiso 1 1 calc GR
H30B H 0.0954 0.7116 1.2512 0.064 Uiso 1 1 calc GR
H30C H 0.0634 0.7681 1.1926 0.064 Uiso 1 1 calc GR
C31 C 0.00969(9) 0.32662(17) 1.14961(9) 0.0355(4) Uani 1 1 d .
H31A H -0.0196 0.3866 1.1671 0.053 Uiso 1 1 calc GR
H31B H 0.0111 0.2563 1.1754 0.053 Uiso 1 1 calc GR
H31C H -0.0071 0.3039 1.1104 0.053 Uiso 1 1 calc GR
C32 C 0.07567(10) 0.30326(16) 0.96477(9) 0.0364(4) Uani 1 1 d .
H32A H 0.0436 0.3522 0.9430 0.055 Uiso 1 1 calc GR
H32B H 0.0654 0.2188 0.9587 0.055 Uiso 1 1 calc GR
H32C H 0.1204 0.3199 0.9501 0.055 Uiso 1 1 calc GR

loop_
_atom_site_aniso_label
_atom_site_aniso_U_11
_atom_site_aniso_U_22
_atom_site_aniso_U_33
_atom_site_aniso_U_23
_atom_site_aniso_U_13
_atom_site_aniso_U_12
O1 0.0446(8) 0.0271(6) 0.0301(6) 0.0038(5) -0.0006(5) -0.0119(5)
O2 0.0345(7) 0.0254(6) 0.0308(6) -0.0029(5) 0.0038(5) -0.0032(5)
O3 0.0404(7) 0.0205(6) 0.0358(7) 0.0018(5) -0.0013(5) -0.0035(5)
O4 0.0307(6) 0.0282(6) 0.0383(7) 0.0137(5) 0.0008(5) -0.0026(5)
O5 0.0466(8) 0.0285(6) 0.0254(6) 0.0039(5) 0.0079(5) -0.0021(5)
N1 0.0302(7) 0.0233(6) 0.0217(6) 0.0033(5) -0.0007(5) -0.0060(5)
C1 0.0243(8) 0.0279(8) 0.0313(8) -0.0015(6) -0.0009(7) 0.0018(6)
C2 0.0309(9) 0.0338(9) 0.0306(8) 0.0020(7) -0.0078(7) 0.0022(7)
C3 0.0377(10) 0.0354(9) 0.0252(8) -0.0026(7) -0.0041(7) -0.0049(8)
C4 0.0383(10) 0.0276(8) 0.0317(9) -0.0065(7) 0.0008(7) 0.0004(7)
C5 0.0313(9) 0.0215(7) 0.0312(8) 0.0008(6) -0.0041(7) -0.0018(6)
C6 0.0220(7) 0.0235(8) 0.0246(7) 0.0003(6) -0.0012(6) -0.0050(6)
C7 0.0247(8) 0.0223(7) 0.0249(7) 0.0001(6) 0.0010(6) -0.0032(6)
C8 0.0223(7) 0.0219(7) 0.0222(7) 0.0000(6) 0.0009(6) -0.0028(6)
C9 0.0248(8) 0.0243(8) 0.0209(7) 0.0016(6) -0.0001(6) -0.0024(6)
C10 0.0244(7) 0.0210(7) 0.0202(7) 0.0013(5) 0.0023(6) -0.0042(6)
C11 0.0256(7) 0.0181(7) 0.0236(7) -0.0002(5) 0.0000(6) -0.0026(6)
C12 0.0267(8) 0.0306(8) 0.0260(8) -0.0017(6) 0.0005(6) -0.0005(7)
C13 0.0268(8) 0.0366(9) 0.0345(9) -0.0031(7) 0.0022(7) -0.0001(7)
C14 0.0302(9) 0.0290(9) 0.0430(10) 0.0001(7) -0.0092(8) 0.0001(7)
C15 0.0395(10) 0.0252(8) 0.0318(8) 0.0048(7) -0.0093(8) -0.0032(7)
C16 0.0344(9) 0.0229(8) 0.0262(8) 0.0029(6) -0.0001(7) -0.0043(7)
C17 0.0274(8) 0.0259(8) 0.0197(7) 0.0024(6) 0.0009(6) -0.0004(6)
C18 0.0274(8) 0.0290(8) 0.0216(7) 0.0068(6) 0.0031(6) 0.0040(6)
C19 0.0277(8) 0.0390(10) 0.0292(8) 0.0025(7) 0.0021(7) -0.0007(7)
C20 0.0294(9) 0.0547(12) 0.0410(10) 0.0047(9) 0.0051(8) -0.0051(9)
C21 0.0312(10) 0.0569(13) 0.0443(11) 0.0159(10) 0.0128(8) 0.0094(9)
C22 0.0446(11) 0.0402(11) 0.0405(10) 0.0147(8) 0.0145(9) 0.0194(9)
C23 0.0395(10) 0.0290(9) 0.0324(9) 0.0094(7) 0.0093(8) 0.0073(7)
C24 0.0236(7) 0.0223(7) 0.0254(7) 0.0052(6) 0.0013(6) -0.0025(6)
C25 0.0283(8) 0.0223(7) 0.0257(7) 0.0025(6) -0.0015(6) -0.0028(6)
C26 0.0241(8) 0.0217(7) 0.0316(8) 0.0035(6) -0.0023(6) -0.0028(6)
C27 0.0235(7) 0.0231(8) 0.0315(8) 0.0082(6) 0.0001(6) -0.0024(6)
C28 0.0266(8) 0.0271(8) 0.0251(8) 0.0037(6) 0.0032(6) -0.0004(6)
C29 0.0306(8) 0.0211(7) 0.0262(7) 0.0017(6) 0.0028(6) -0.0029(6)
C30 0.0676(14) 0.0316(10) 0.0283(9) 0.0015(7) 0.0080(9) 0.0017(9)
C31 0.0350(10) 0.0287(9) 0.0428(10) 0.0049(8) 0.0103(8) -0.0055(7)
C32 0.0453(11) 0.0255(8) 0.0383(10) -0.0035(7) -0.0029(8) -0.0030(8)

loop_
_atom_type_symbol
_atom_type_description
_atom_type_scat_dispersion_real
_atom_type_scat_dispersion_imag
_atom_type_scat_source
C C 0.0033 0.0016 'International Tables Vol C Tables 4.2.6.8 and 6.1.1.4'
H H 0.0000 0.0000 'International Tables Vol C Tables 4.2.6.8 and 6.1.1.4'
N N 0.0061 0.0033 'International Tables Vol C Tables 4.2.6.8 and 6.1.1.4'
O O 0.0106 0.0060 'International Tables Vol C Tables 4.2.6.8 and 6.1.1.4'

loop_
_geom_angle_atom_site_label_1
_geom_angle_atom_site_label_2
_geom_angle_atom_site_label_3
_geom_angle
C26 O3 C32 117.58(13)
C27 O4 C31 114.49(13)
C28 O5 C30 116.60(13)
C9 N1 H1 118.1
C9 N1 C24 123.85(13)
C24 N1 H1 118.1
C2 C1 H1A 120.0
C2 C1 C6 120.02(16)
C6 C1 H1A 120.0
C1 C2 H2 119.9
C3 C2 C1 120.21(16)
C3 C2 H2 119.9
C2 C3 H3 120.0
C4 C3 C2 119.97(16)
C4 C3 H3 120.0
C3 C4 H4 119.9
C3 C4 C5 120.29(16)
C5 C4 H4 119.9
C4 C5 H5 119.8
C4 C5 C6 120.40(16)
C6 C5 H5 119.8
C1 C6 C7 123.60(15)
C5 C6 C1 119.07(15)
C5 C6 C7 117.34(14)
O1 C7 C6 118.34(14)
O1 C7 C8 121.40(14)
C8 C7 C6 120.06(13)
C7 C8 C10 115.93(13)
C9 C8 C7 119.88(14)
C9 C8 C10 124.07(14)
N1 C9 C8 127.55(14)
N1 C9 H9 116.2
C8 C9 H9 116.2
C8 C10 H10 106.5
C8 C10 C11 116.07(13)
C8 C10 C17 109.13(12)
C11 C10 H10 106.5
C11 C10 C17 111.45(13)
C17 C10 H10 106.5
C12 C11 C10 123.86(14)
C12 C11 C16 118.59(15)
C16 C11 C10 117.49(14)
C11 C12 H12 119.8
C11 C12 C13 120.36(16)
C13 C12 H12 119.8
C12 C13 H13 119.7
C14 C13 C12 120.53(17)
C14 C13 H13 119.7
C13 C14 H14 120.3
C13 C14 C15 119.39(17)
C15 C14 H14 120.3
C14 C15 H15 119.9
C14 C15 C16 120.16(16)
C16 C15 H15 119.9
C11 C16 H16 119.5
C15 C16 C11 120.97(16)
C15 C16 H16 119.5
O2 C17 C10 120.44(15)
O2 C17 C18 120.44(15)
C18 C17 C10 119.11(14)
C19 C18 C17 122.46(15)
C19 C18 C23 119.45(16)
C23 C18 C17 118.08(16)
C18 C19 H19 120.1
C18 C19 C20 119.88(18)
C20 C19 H19 120.1
C19 C20 H20 119.9
C21 C20 C19 120.1(2)
C21 C20 H20 119.9
C20 C21 H21 119.8
C20 C21 C22 120.44(18)
C22 C21 H21 119.8
C21 C22 H22 120.0
C21 C22 C23 120.09(19)
C23 C22 H22 120.0
C18 C23 H23 120.0
C22 C23 C18 119.99(19)
C22 C23 H23 120.0
C25 C24 N1 118.32(14)
C25 C24 C29 121.20(14)
C29 C24 N1 120.49(14)
C24 C25 H25 120.5
C24 C25 C26 118.97(15)
C26 C25 H25 120.5
O3 C26 C25 124.21(15)
O3 C26 C27 115.22(14)
C25 C26 C27 120.51(15)
O4 C27 C26 120.78(15)
O4 C27 C28 119.63(15)
C28 C27 C26 119.29(14)
O5 C28 C27 115.79(14)
O5 C28 C29 123.37(15)
C29 C28 C27 120.83(15)
C24 C29 H29 120.5
C28 C29 C24 119.07(15)
C28 C29 H29 120.5
O5 C30 H30A 109.5
O5 C30 H30B 109.5
O5 C30 H30C 109.5
H30A C30 H30B 109.5
H30A C30 H30C 109.5
H30B C30 H30C 109.5
O4 C31 H31A 109.5
O4 C31 H31B 109.5
O4 C31 H31C 109.5
H31A C31 H31B 109.5
H31A C31 H31C 109.5
H31B C31 H31C 109.5
O3 C32 H32A 109.5
O3 C32 H32B 109.5
O3 C32 H32C 109.5
H32A C32 H32B 109.5
H32A C32 H32C 109.5
H32B C32 H32C 109.5

loop_
_geom_bond_atom_site_label_1
_geom_bond_atom_site_label_2
_geom_bond_distance
O1 C7 1.2269(19)
O2 C17 1.221(2)
O3 C26 1.359(2)
O3 C32 1.428(2)
O4 C27 1.3761(19)
O4 C31 1.420(2)
O5 C28 1.366(2)
O5 C30 1.426(2)
N1 H1 0.8800
N1 C9 1.348(2)
N1 C24 1.409(2)
C1 H1A 0.9500
C1 C2 1.387(2)
C1 C6 1.392(2)
C2 H2 0.9500
C2 C3 1.379(3)
C3 H3 0.9500
C3 C4 1.375(3)
C4 H4 0.9500
C4 C5 1.381(2)
C5 H5 0.9500
C5 C6 1.390(2)
C6 C7 1.499(2)
C7 C8 1.464(2)
C8 C9 1.361(2)
C8 C10 1.513(2)
C9 H9 0.9500
C10 H10 1.0000
C10 C11 1.523(2)
C10 C17 1.530(2)
C11 C12 1.384(2)
C11 C16 1.391(2)
C12 H12 0.9500
C12 C13 1.395(2)
C13 H13 0.9500
C13 C14 1.378(3)
C14 H14 0.9500
C14 C15 1.383(3)
C15 H15 0.9500
C15 C16 1.383(3)
C16 H16 0.9500
C17 C18 1.490(2)
C18 C19 1.389(3)
C18 C23 1.397(2)
C19 H19 0.9500
C19 C20 1.390(3)
C20 H20 0.9500
C20 C21 1.373(3)
C21 H21 0.9500
C21 C22 1.380(3)
C22 H22 0.9500
C22 C23 1.382(3)
C23 H23 0.9500
C24 C25 1.387(2)
C24 C29 1.389(2)
C25 H25 0.9500
C25 C26 1.394(2)
C26 C27 1.395(2)
C27 C28 1.389(2)
C28 C29 1.387(2)
C29 H29 0.9500
C30 H30A 0.9800
C30 H30B 0.9800
C30 H30C 0.9800
C31 H31A 0.9800
C31 H31B 0.9800
C31 H31C 0.9800
C32 H32A 0.9800
C32 H32B 0.9800
C32 H32C 0.9800

loop_
_geom_hbond_atom_site_label_D
_geom_hbond_atom_site_label_H
_geom_hbond_atom_site_label_A
_geom_hbond_distance_DH
_geom_hbond_distance_HA
_geom_hbond_distance_DA
_geom_hbond_angle_DHA
N1 H1 O2 0.88 2.13 2.8603(18) 140.5

loop_
_geom_torsion_atom_site_label_1
_geom_torsion_atom_site_label_2
_geom_torsion_atom_site_label_3
_geom_torsion_atom_site_label_4
_geom_torsion
O1 C7 C8 C9 -177.82(16)
O1 C7 C8 C10 -1.6(2)
O2 C17 C18 C19 -177.18(16)
O2 C17 C18 C23 4.3(2)
O3 C26 C27 O4 6.5(2)
O3 C26 C27 C28 -179.74(15)
O4 C27 C28 O5 -6.9(2)
O4 C27 C28 C29 172.11(15)
O5 C28 C29 C24 177.46(16)
N1 C24 C25 C26 177.36(15)
N1 C24 C29 C28 -176.25(15)
C1 C2 C3 C4 -0.7(3)
C1 C6 C7 O1 -125.78(18)
C1 C6 C7 C8 59.3(2)
C2 C1 C6 C5 0.4(2)
C2 C1 C6 C7 179.86(15)
C2 C3 C4 C5 -0.9(3)
C3 C4 C5 C6 2.3(3)
C4 C5 C6 C1 -2.0(2)
C4 C5 C6 C7 178.51(15)
C5 C6 C7 O1 53.6(2)
C5 C6 C7 C8 -121.24(17)
C6 C1 C2 C3 0.9(3)
C6 C7 C8 C9 -3.1(2)
C6 C7 C8 C10 173.17(14)
C7 C8 C9 N1 178.26(16)
C7 C8 C10 C11 -108.07(16)
C7 C8 C10 C17 125.02(15)
C8 C10 C11 C12 -6.2(2)
C8 C10 C11 C16 171.00(14)
C8 C10 C17 O2 91.50(17)
C8 C10 C17 C18 -87.67(16)
C9 N1 C24 C25 -157.69(16)
C9 N1 C24 C29 22.2(2)
C9 C8 C10 C11 68.0(2)
C9 C8 C10 C17 -58.9(2)
C10 C8 C9 N1 2.3(3)
C10 C11 C12 C13 178.14(15)
C10 C11 C16 C15 -177.92(15)
C10 C17 C18 C19 2.0(2)
C10 C17 C18 C23 -176.49(14)
C11 C10 C17 O2 -38.00(19)
C11 C10 C17 C18 142.83(14)
C11 C12 C13 C14 -0.7(3)
C12 C11 C16 C15 -0.6(2)
C12 C13 C14 C15 -0.1(3)
C13 C14 C15 C16 0.5(3)
C14 C15 C16 C11 -0.1(3)
C16 C11 C12 C13 1.0(2)
C17 C10 C11 C12 119.55(16)
C17 C10 C11 C16 -63.26(18)
C17 C18 C19 C20 -178.35(16)
C17 C18 C23 C22 178.79(16)
C18 C19 C20 C21 -0.7(3)
C19 C18 C23 C22 0.3(3)
C19 C20 C21 C22 0.9(3)
C20 C21 C22 C23 -0.6(3)
C21 C22 C23 C18 0.0(3)
C23 C18 C19 C20 0.1(3)
C24 N1 C9 C8 -179.17(16)
C24 C25 C26 O3 -177.91(15)
C24 C25 C26 C27 -0.8(2)
C25 C24 C29 C28 3.6(2)
C25 C26 C27 O4 -170.91(15)
C25 C26 C27 C28 2.9(2)
C26 C27 C28 O5 179.26(15)
C26 C27 C28 C29 -1.8(2)
C27 C28 C29 C24 -1.4(2)
C29 C24 C25 C26 -2.5(2)
C30 O5 C28 C27 177.06(16)
C30 O5 C28 C29 -1.9(2)
C31 O4 C27 C26 -78.6(2)
C31 O4 C27 C28 107.58(18)
C32 O3 C26 C25 -1.3(2)
C32 O3 C26 C27 -178.58(15)
